data_7056686
loop_
_publ_author_name
'Melekhova, Anna A.'
'Novikov, Alexander S.'
'Panikorovsky, Taras L.'
'Bokach, Nadezhda A.'
'Kukushkin, Vadim Yu.'

_publ_section_title
;
 Novel Family of Homoleptic Copper(I) Complexes Featuring Disubstituted
 Cyanamides: Combined Synthetic, Structural, and Theoretical Study
;
_journal_name_full 'New J. Chem.'
_journal_paper_doi 10.1039/C7NJ02798B
_journal_year 2017
_chemical_formula_moiety 'B F4, C20 H32 Cu N8 O4'
_chemical_formula_sum 'C20 H32 B Cu F4 N8 O4'
_chemical_formula_weight 598.90
_chemical_name_systematic
;
 ? 
;
_space_group_crystal_system monoclinic
_space_group_IT_number 4
_space_group_name_Hall 'P 2yb'
_space_group_name_H-M_alt 'P 1 21 1'
_symmetry_space_group_name_Hall 'P 2yb'
_symmetry_space_group_name_H-M 'P 1 21 1'
_atom_sites_solution_hydrogens geom
_audit_creation_date 2017-10-04
_audit_creation_method
;
Olex2 1.2
(compiled 2017.08.10 svn.r3458 for OlexSys, GUI svn.r5381)
;
_audit_update_record
;
2017-10-05 deposited with the CCDC.
2017-10-16 downloaded from the CCDC.
;
_cell_angle_alpha 90
_cell_angle_beta 91.906(2)
_cell_angle_gamma 90
_cell_formula_units_Z 4
_cell_length_a 9.8926(2)
_cell_length_b 17.9661(3)
_cell_length_c 15.0570(2)
_cell_measurement_reflns_used 12600
_cell_measurement_temperature 100(2)
_cell_measurement_theta_max 32.3345
_cell_measurement_theta_min 2.7416
_cell_volume 2674.62(8)
_computing_cell_refinement
;
CrysAlisPro, Agilent Technologies,
Version 1.171.36.20 (release 27-06-2012 CrysAlis171 .NET)
(compiled Jul 11 2012,15:38:31)
;
_computing_data_collection
;
CrysAlisPro, Agilent Technologies,
Version 1.171.36.20 (release 27-06-2012 CrysAlis171 .NET)
(compiled Jul 11 2012,15:38:31)
;
_computing_data_reduction
;
CrysAlisPro, Agilent Technologies,
Version 1.171.36.20 (release 27-06-2012 CrysAlis171 .NET)
(compiled Jul 11 2012,15:38:31)
;
_computing_molecular_graphics 'Olex2 (Dolomanov et al., 2009)'
_computing_publication_material 'Olex2 (Dolomanov et al., 2009)'
_computing_structure_refinement 'ShelXL (Sheldrick, 2015)'
_computing_structure_solution 'J. Appl. Cryst. (2007) 40, 786-790'
_diffrn_ambient_temperature 100(2)
_diffrn_detector_area_resol_mean 16.2096
_diffrn_measured_fraction_theta_full 0.998
_diffrn_measured_fraction_theta_max 0.998
_diffrn_measurement_details
;
#__ type_ start__ end____ width___ exp.time_
  1 omega  -48.00  -23.00   1.0000   45.0000
omega____ theta____ kappa____ phi______ frames
    -      -25.4031   38.0000  -90.0000 25

#__ type_ start__ end____ width___ exp.time_
  2 omega  -80.00  -35.00   1.0000   45.0000
omega____ theta____ kappa____ phi______ frames
    -      -25.4031 -178.0000  -60.0000 45

#__ type_ start__ end____ width___ exp.time_
  3 omega    8.00   86.00   1.0000   45.0000
omega____ theta____ kappa____ phi______ frames
    -       26.4968   57.0000 -120.0000 78

#__ type_ start__ end____ width___ exp.time_
  4 omega   26.00   95.00   1.0000   45.0000
omega____ theta____ kappa____ phi______ frames
    -       26.4968   57.0000   30.0000 69

#__ type_ start__ end____ width___ exp.time_
  5 omega   32.00  100.00   1.0000   45.0000
omega____ theta____ kappa____ phi______ frames
    -       26.4968 -178.0000 -150.0000 68

#__ type_ start__ end____ width___ exp.time_
  6 omega   60.00   99.00   1.0000   45.0000
omega____ theta____ kappa____ phi______ frames
    -       26.4968    0.0000   30.0000 39

#__ type_ start__ end____ width___ exp.time_
  7 omega  -42.00   71.00   1.0000   45.0000
omega____ theta____ kappa____ phi______ frames
    -       26.4968  -19.0000 -150.0000 113

#__ type_ start__ end____ width___ exp.time_
  8 omega  -28.00    1.00   1.0000   45.0000
omega____ theta____ kappa____ phi______ frames
    -       26.4968    0.0000   30.0000 29
;
_diffrn_measurement_device_type 'Xcalibur, Eos'
_diffrn_measurement_method '\w scans'
_diffrn_orient_matrix_UB_11 -0.0026163000
_diffrn_orient_matrix_UB_12 0.0193774000
_diffrn_orient_matrix_UB_13 0.0409455000
_diffrn_orient_matrix_UB_21 0.0578206000
_diffrn_orient_matrix_UB_22 0.0209021000
_diffrn_orient_matrix_UB_23 -0.0112047000
_diffrn_orient_matrix_UB_31 -0.0424026000
_diffrn_orient_matrix_UB_32 0.0273121000
_diffrn_orient_matrix_UB_33 -0.0204784000
_diffrn_radiation_monochromator graphite
_diffrn_radiation_type MoK\a
_diffrn_radiation_wavelength 0.71073
_diffrn_reflns_av_R_equivalents 0.0190
_diffrn_reflns_av_unetI/netI 0.0264
_diffrn_reflns_Laue_measured_fraction_full 0.998
_diffrn_reflns_Laue_measured_fraction_max 0.998
_diffrn_reflns_limit_h_max 12
_diffrn_reflns_limit_h_min -12
_diffrn_reflns_limit_k_max 23
_diffrn_reflns_limit_k_min -23
_diffrn_reflns_limit_l_max 19
_diffrn_reflns_limit_l_min -19
_diffrn_reflns_number 24671
_diffrn_reflns_point_group_measured_fraction_full 0.998
_diffrn_reflns_point_group_measured_fraction_max 0.999
_diffrn_reflns_theta_full 25.242
_diffrn_reflns_theta_max 27.495
_diffrn_reflns_theta_min 2.747
_diffrn_source 'Enhance (Mo) X-ray Source'
_exptl_absorpt_coefficient_mu 0.887
_exptl_absorpt_correction_T_max 1.00000
_exptl_absorpt_correction_T_min 0.82432
_exptl_absorpt_correction_type multi-scan
_exptl_absorpt_process_details
;
CrysAlisPro, Agilent Technologies,
Version 1.171.36.20 (release 27-06-2012 CrysAlis171 .NET)
(compiled Jul 11 2012,15:38:31)
Empirical absorption correction using spherical harmonics,
 implemented in SCALE3 ABSPACK scaling algorithm.
;
_exptl_crystal_colour blue
_exptl_crystal_colour_primary blue
_exptl_crystal_density_diffrn 1.487
_exptl_crystal_density_method 'not measured'
_exptl_crystal_description prism
_exptl_crystal_F_000 1240
_exptl_crystal_size_max 0.25
_exptl_crystal_size_mid 0.22
_exptl_crystal_size_min 0.18
_refine_diff_density_max 0.457
_refine_diff_density_min -0.326
_refine_diff_density_rms 0.043
_refine_ls_abs_structure_details
;
 Refined as an inversion twin.
;
_refine_ls_abs_structure_Flack 0.493(7)
_refine_ls_extinction_method none
_refine_ls_goodness_of_fit_ref 1.028
_refine_ls_hydrogen_treatment constr
_refine_ls_matrix_type full
_refine_ls_number_parameters 686
_refine_ls_number_reflns 12292
_refine_ls_number_restraints 1
_refine_ls_restrained_S_all 1.027
_refine_ls_R_factor_all 0.0274
_refine_ls_R_factor_gt 0.0251
_refine_ls_shift/su_max 0.001
_refine_ls_shift/su_mean 0.000
_refine_ls_structure_factor_coef Fsqd
_refine_ls_weighting_details 'w=1/[\s^2^(Fo^2^)+(0.0327P)^2^+0.6195P] where P=(Fo^2^+2Fc^2^)/3'
_refine_ls_weighting_scheme calc
_refine_ls_wR_factor_gt 0.0604
_refine_ls_wR_factor_ref 0.0618
_reflns_Friedel_coverage 0.939
_reflns_Friedel_fraction_full 0.999
_reflns_Friedel_fraction_max 0.999
_reflns_number_gt 11785
_reflns_number_total 12292
_reflns_threshold_expression 'I > 2\s(I)'
_cod_data_source_file c7nj02798b2.cif
_cod_data_source_block 4
_cod_database_code 7056686
_shelx_shelxl_version_number 2014/7
_chemical_oxdiff_formula 'Cu N2 O2 C15 H20'
_shelx_space_group_comment
;
The symmetry employed for this shelxl refinement is uniquely defined
by the following loop, which should always be used as a source of
symmetry information in preference to the above space-group names.
They are only intended as comments.
;
_reflns_odcompleteness_completeness 99.86
_reflns_odcompleteness_iscentric 1
_reflns_odcompleteness_theta 30.01
_olex2_refinement_description
;
1. Twinned data refinement
 Scales: 0.507(7)
 0.493(7)
2. Fixed Uiso
 At 1.2 times of:
  All C(H,H) groups
3.a Secondary CH2 refined with riding coordinates:
 C2(H2A,H2B), C3(H3A,H3B), C4(H4A,H4B), C5(H5A,H5B), C7(H7A,H7B), C8(H8A,H8B),
 C9(H9A,H9B), C10(H10A,H10B), C12(H12A,H12B), C13(H13A,H13B), C14(H14A,H14B),
 C15(H15A,H15B), C17(H17A,H17B), C18(H18A,H18B), C19(H19A,H19B), C20(H20A,H20B),
  C22(H22A,H22B), C23(H23A,H23B), C24(H24A,H24B), C25(H25A,H25B), C27(H27A,
 H27B), C28(H28A,H28B), C29(H29A,H29B), C30(H30A,H30B), C32(H32A,H32B),
 C33(H33A,H33B), C34(H34A,H34B), C35(H35A,H35B), C37(H37A,H37B), C38(H38A,H38B),
  C39(H39A,H39B), C40(H40A,H40B)
;
_olex2_submission_special_instructions 'No special instructions were received'

loop_
_space_group_symop_operation_xyz
'x, y, z'
'-x, y+1/2, -z'

loop_
_atom_site_label
_atom_site_type_symbol
_atom_site_fract_x
_atom_site_fract_y
_atom_site_fract_z
_atom_site_U_iso_or_equiv
_atom_site_adp_type
_atom_site_occupancy
_atom_site_site_symmetry_order
_atom_site_calc_flag
_atom_site_refinement_flags_posn
B1 B 0.7064(3) 0.59113(18) 0.2981(2) 0.0238(6) Uani 1 1 d .
F1 F 0.8325(2) 0.57772(17) 0.3313(2) 0.0727(8) Uani 1 1 d .
F2 F 0.6571(2) 0.65653(11) 0.33533(14) 0.0409(5) Uani 1 1 d .
F3 F 0.7111(3) 0.60262(15) 0.20746(14) 0.0597(7) Uani 1 1 d .
F4 F 0.6197(2) 0.53509(12) 0.31492(19) 0.0590(7) Uani 1 1 d .
B2 B 0.2339(3) 0.61606(18) 0.7824(2) 0.0249(7) Uani 1 1 d .
F5 F 0.1877(2) 0.68476(12) 0.81165(13) 0.0425(5) Uani 1 1 d .
F6 F 0.22547(19) 0.61452(10) 0.68954(11) 0.0293(4) Uani 1 1 d .
F7 F 0.15642(19) 0.55945(12) 0.81640(13) 0.0399(5) Uani 1 1 d .
F8 F 0.36895(17) 0.60697(10) 0.81106(13) 0.0328(4) Uani 1 1 d .
C1 C 0.6058(3) 0.24002(14) -0.06567(18) 0.0174(5) Uani 1 1 d .
C2 C 0.7597(3) 0.14178(15) -0.02539(19) 0.0221(5) Uani 1 1 d .
H2A H 0.7595 0.1602 0.0352 0.026 Uiso 1 1 calc R
H2B H 0.8413 0.1592 -0.0527 0.026 Uiso 1 1 calc R
C3 C 0.7552(3) 0.05785(16) -0.0259(2) 0.0292(7) Uani 1 1 d .
H3A H 0.8355 0.0384 0.0046 0.035 Uiso 1 1 calc R
H3B H 0.6769 0.0409 0.0055 0.035 Uiso 1 1 calc R
C4 C 0.6248(4) 0.05394(16) -0.1576(2) 0.0313(7) Uani 1 1 d .
H4A H 0.5489 0.0372 -0.1237 0.038 Uiso 1 1 calc R
H4B H 0.6169 0.0315 -0.2162 0.038 Uiso 1 1 calc R
C5 C 0.6204(3) 0.13806(14) -0.16630(18) 0.0227(6) Uani 1 1 d .
H5A H 0.6920 0.1552 -0.2038 0.027 Uiso 1 1 calc R
H5B H 0.5342 0.1537 -0.1927 0.027 Uiso 1 1 calc R
C6 C 0.2025(2) 0.35767(14) -0.14531(15) 0.0148(4) Uani 1 1 d .
C7 C 0.0990(3) 0.26698(14) -0.24333(17) 0.0196(5) Uani 1 1 d .
H7A H 0.1846 0.2412 -0.2348 0.023 Uiso 1 1 calc R
H7B H 0.0755 0.2673 -0.3064 0.023 Uiso 1 1 calc R
C8 C -0.0093(3) 0.22673(15) -0.19365(18) 0.0214(5) Uani 1 1 d .
H8A H -0.0222 0.1774 -0.2189 0.026 Uiso 1 1 calc R
H8B H 0.0203 0.2209 -0.1320 0.026 Uiso 1 1 calc R
C9 C -0.1192(3) 0.33808(16) -0.15894(18) 0.0222(5) Uani 1 1 d .
H9A H -0.0883 0.3332 -0.0974 0.027 Uiso 1 1 calc R
H9B H -0.2060 0.3632 -0.1601 0.027 Uiso 1 1 calc R
C10 C -0.0188(2) 0.38391(16) -0.20890(16) 0.0198(5) Uani 1 1 d .
H10A H -0.0529 0.3923 -0.2692 0.024 Uiso 1 1 calc R
H10B H -0.0065 0.4319 -0.1802 0.024 Uiso 1 1 calc R
C11 C 0.6229(3) 0.52506(14) -0.07702(17) 0.0167(5) Uani 1 1 d .
C12 C 0.6661(3) 0.65435(15) -0.1048(2) 0.0221(6) Uani 1 1 d .
H12A H 0.5697 0.6574 -0.1181 0.027 Uiso 1 1 calc R
H12B H 0.7125 0.6819 -0.1501 0.027 Uiso 1 1 calc R
C13 C 0.6980(3) 0.68847(16) -0.0144(2) 0.0248(6) Uani 1 1 d .
H13A H 0.6764 0.7411 -0.0159 0.030 Uiso 1 1 calc R
H13B H 0.6426 0.6651 0.0297 0.030 Uiso 1 1 calc R
C14 C 0.8680(3) 0.60181(16) 0.0180(2) 0.0251(6) Uani 1 1 d .
H14A H 0.8085 0.5788 0.0600 0.030 Uiso 1 1 calc R
H14B H 0.9605 0.5957 0.0404 0.030 Uiso 1 1 calc R
C15 C 0.8507(3) 0.56415(15) -0.07123(19) 0.0213(5) Uani 1 1 d .
H15A H 0.9137 0.5851 -0.1124 0.026 Uiso 1 1 calc R
H15B H 0.8696 0.5114 -0.0652 0.026 Uiso 1 1 calc R
C16 C 0.4721(3) 0.35919(15) 0.18414(16) 0.0180(5) Uani 1 1 d .
C17 C 0.4400(3) 0.38375(16) 0.33995(15) 0.0209(5) Uani 1 1 d .
H17A H 0.3516 0.3622 0.3488 0.025 Uiso 1 1 calc R
H17B H 0.4282 0.4358 0.3245 0.025 Uiso 1 1 calc R
C18 C 0.5276(3) 0.37661(15) 0.42431(16) 0.0232(6) Uani 1 1 d .
H18A H 0.6129 0.4021 0.4166 0.028 Uiso 1 1 calc R
H18B H 0.4825 0.4001 0.4732 0.028 Uiso 1 1 calc R
C19 C 0.6279(3) 0.26646(16) 0.37626(18) 0.0243(6) Uani 1 1 d .
H19A H 0.6510 0.2157 0.3928 0.029 Uiso 1 1 calc R
H19B H 0.7114 0.2937 0.3688 0.029 Uiso 1 1 calc R
C20 C 0.5458(3) 0.26627(15) 0.28915(18) 0.0232(6) Uani 1 1 d .
H20A H 0.5988 0.2455 0.2421 0.028 Uiso 1 1 calc R
H20B H 0.4651 0.2362 0.2948 0.028 Uiso 1 1 calc R
Cu1 Cu 0.45435(3) 0.38707(2) -0.02123(2) 0.01450(7) Uani 1 1 d .
N1 N 0.5710(2) 0.30036(13) -0.05527(16) 0.0213(5) Uani 1 1 d .
N2 N 0.6386(2) 0.16917(12) -0.07607(15) 0.0167(4) Uani 1 1 d .
N3 N 0.2851(2) 0.37118(12) -0.09240(13) 0.0173(4) Uani 1 1 d .
N4 N 0.1121(2) 0.34432(11) -0.21047(13) 0.0156(4) Uani 1 1 d .
N5 N 0.5515(2) 0.47862(12) -0.05424(15) 0.0183(5) Uani 1 1 d .
N6 N 0.7098(2) 0.57514(13) -0.10602(14) 0.0181(4) Uani 1 1 d .
N7 N 0.4471(2) 0.37250(12) 0.11058(13) 0.0207(5) Uani 1 1 d .
N8 N 0.5083(2) 0.34396(12) 0.26786(14) 0.0187(5) Uani 1 1 d .
O1 O 0.7481(2) 0.03050(12) -0.11441(17) 0.0366(5) Uani 1 1 d .
O2 O -0.13440(19) 0.26576(11) -0.19779(12) 0.0214(4) Uani 1 1 d .
O3 O 0.8373(2) 0.67892(11) 0.01019(15) 0.0296(5) Uani 1 1 d .
O4 O 0.5530(2) 0.30012(10) 0.44517(12) 0.0221(4) Uani 1 1 d .
C21 C 0.8313(3) 0.21467(15) 0.57358(19) 0.0191(5) Uani 1 1 d .
C22 C 0.8602(3) 0.08486(17) 0.6112(3) 0.0344(8) Uani 1 1 d .
H22A H 0.8455 0.0644 0.6697 0.041 Uiso 1 1 calc R
H22B H 0.9551 0.0978 0.6078 0.041 Uiso 1 1 calc R
C23 C 0.8235(3) 0.02839(16) 0.5416(2) 0.0291(6) Uani 1 1 d .
H23A H 0.8466 0.0472 0.4836 0.035 Uiso 1 1 calc R
H23B H 0.8747 -0.0169 0.5527 0.035 Uiso 1 1 calc R
C24 C 0.6048(3) 0.07655(15) 0.51970(19) 0.0239(6) Uani 1 1 d .
H24A H 0.5095 0.0639 0.5185 0.029 Uiso 1 1 calc R
H24B H 0.6273 0.0934 0.4608 0.029 Uiso 1 1 calc R
C25 C 0.6307(3) 0.13842(15) 0.5853(2) 0.0222(5) Uani 1 1 d .
H25A H 0.5865 0.1835 0.5640 0.027 Uiso 1 1 calc R
H25B H 0.5931 0.1253 0.6419 0.027 Uiso 1 1 calc R
C26 C 0.9639(2) 0.37468(13) 0.31490(16) 0.0176(5) Uani 1 1 d .
C27 C 1.0840(3) 0.3885(2) 0.18080(18) 0.0302(6) Uani 1 1 d .
H27A H 1.1542 0.3571 0.2073 0.036 Uiso 1 1 calc R
H27B H 1.1129 0.4399 0.1862 0.036 Uiso 1 1 calc R
C28 C 1.0615(3) 0.3687(2) 0.08465(18) 0.0373(8) Uani 1 1 d .
H28A H 1.1427 0.3797 0.0528 0.045 Uiso 1 1 calc R
H28B H 1.0441 0.3157 0.0795 0.045 Uiso 1 1 calc R
C29 C 0.8301(3) 0.3921(3) 0.08911(19) 0.0406(8) Uani 1 1 d .
H29A H 0.8132 0.3390 0.0864 0.049 Uiso 1 1 calc R
H29B H 0.7548 0.4173 0.0591 0.049 Uiso 1 1 calc R
C30 C 0.8400(3) 0.4167(2) 0.1851(2) 0.0363(8) Uani 1 1 d .
H30A H 0.8531 0.4701 0.1886 0.044 Uiso 1 1 calc R
H30B H 0.7578 0.4040 0.2150 0.044 Uiso 1 1 calc R
C31 C 0.8653(3) 0.52026(15) 0.57545(18) 0.0195(5) Uani 1 1 d .
C32 C 0.7453(3) 0.63644(16) 0.55543(18) 0.0223(5) Uani 1 1 d .
H32A H 0.6609 0.6248 0.5833 0.027 Uiso 1 1 calc R
H32B H 0.7354 0.6253 0.4925 0.027 Uiso 1 1 calc R
C33 C 0.7797(3) 0.71808(16) 0.5688(2) 0.0267(6) Uani 1 1 d .
H33A H 0.8603 0.7300 0.5366 0.032 Uiso 1 1 calc R
H33B H 0.7061 0.7484 0.5448 0.032 Uiso 1 1 calc R
C34 C 0.9177(3) 0.69441(16) 0.6939(2) 0.0266(6) Uani 1 1 d .
H34A H 0.9378 0.7088 0.7550 0.032 Uiso 1 1 calc R
H34B H 0.9957 0.7063 0.6591 0.032 Uiso 1 1 calc R
C35 C 0.8905(3) 0.61166(15) 0.68933(18) 0.0225(6) Uani 1 1 d .
H35A H 0.9699 0.5843 0.7101 0.027 Uiso 1 1 calc R
H35B H 0.8160 0.5989 0.7268 0.027 Uiso 1 1 calc R
C36 C 1.2615(2) 0.37892(14) 0.61004(15) 0.0162(5) Uani 1 1 d .
C37 C 1.4059(3) 0.46109(14) 0.69698(18) 0.0187(5) Uani 1 1 d .
H37A H 1.3813 0.4555 0.7584 0.022 Uiso 1 1 calc R
H37B H 1.3522 0.5010 0.6705 0.022 Uiso 1 1 calc R
C38 C 1.5552(3) 0.47881(16) 0.69200(19) 0.0230(6) Uani 1 1 d .
H38A H 1.5770 0.4882 0.6307 0.028 Uiso 1 1 calc R
H38B H 1.5753 0.5236 0.7259 0.028 Uiso 1 1 calc R
C39 C 1.6134(3) 0.35345(18) 0.67538(19) 0.0265(6) Uani 1 1 d .
H39A H 1.6722 0.3142 0.6982 0.032 Uiso 1 1 calc R
H39B H 1.6354 0.3626 0.6140 0.032 Uiso 1 1 calc R
C40 C 1.4668(3) 0.32852(15) 0.6795(2) 0.0235(6) Uani 1 1 d .
H40A H 1.4513 0.2852 0.6421 0.028 Uiso 1 1 calc R
H40B H 1.4456 0.3155 0.7400 0.028 Uiso 1 1 calc R
Cu2 Cu 0.97009(3) 0.36371(2) 0.52333(2) 0.01725(7) Uani 1 1 d .
N9 N 0.8804(2) 0.27054(13) 0.55630(16) 0.0212(5) Uani 1 1 d .
N10 N 0.7762(3) 0.15168(14) 0.5972(2) 0.0384(7) Uani 1 1 d .
N11 N 0.9697(2) 0.36872(13) 0.39058(14) 0.0220(5) Uani 1 1 d .
N12 N 0.9567(2) 0.37765(13) 0.22684(13) 0.0180(4) Uani 1 1 d .
N13 N 0.8811(2) 0.45858(13) 0.55903(16) 0.0228(5) Uani 1 1 d .
N14 N 0.8563(2) 0.59205(12) 0.59609(15) 0.0192(4) Uani 1 1 d .
N15 N 1.1582(2) 0.36983(12) 0.57358(14) 0.0191(4) Uani 1 1 d .
N16 N 1.3812(2) 0.39101(14) 0.64798(14) 0.0193(4) Uani 1 1 d .
O5 O 0.6824(2) 0.01231(10) 0.54198(15) 0.0285(5) Uani 1 1 d .
O6 O 0.9509(2) 0.40854(12) 0.04529(13) 0.0299(5) Uani 1 1 d .
O7 O 0.8022(2) 0.73511(11) 0.66013(14) 0.0264(4) Uani 1 1 d .
O8 O 1.63610(19) 0.41926(12) 0.72590(13) 0.0246(4) Uani 1 1 d .

loop_
_atom_site_aniso_label
_atom_site_aniso_U_11
_atom_site_aniso_U_22
_atom_site_aniso_U_33
_atom_site_aniso_U_23
_atom_site_aniso_U_13
_atom_site_aniso_U_12
B1 0.0244(16) 0.0235(15) 0.0237(15) -0.0019(12) 0.0025(12) -0.0041(13)
F1 0.0325(12) 0.0836(19) 0.100(2) -0.0184(17) -0.0230(13) 0.0164(12)
F2 0.0440(11) 0.0276(9) 0.0519(12) -0.0078(8) 0.0132(9) 0.0004(8)
F3 0.0742(18) 0.0767(17) 0.0290(11) -0.0023(11) 0.0143(11) 0.0044(14)
F4 0.0492(14) 0.0329(11) 0.096(2) 0.0015(12) 0.0243(14) -0.0109(10)
B2 0.0209(17) 0.0240(16) 0.0295(17) -0.0007(13) -0.0025(13) 0.0027(12)
F5 0.0453(12) 0.0434(11) 0.0383(11) -0.0094(9) -0.0065(9) 0.0225(10)
F6 0.0307(10) 0.0289(9) 0.0285(9) 0.0018(7) 0.0028(7) 0.0035(7)
F7 0.0278(10) 0.0531(12) 0.0386(10) 0.0154(9) -0.0049(8) -0.0132(9)
F8 0.0199(9) 0.0256(9) 0.0522(11) -0.0009(8) -0.0102(8) -0.0011(7)
C1 0.0120(12) 0.0198(13) 0.0204(13) -0.0018(10) 0.0006(10) -0.0016(10)
C2 0.0161(12) 0.0205(13) 0.0294(14) 0.0057(11) -0.0010(11) 0.0005(10)
C3 0.0201(14) 0.0240(14) 0.0435(18) 0.0113(13) 0.0003(13) 0.0015(11)
C4 0.0424(19) 0.0152(13) 0.0364(16) -0.0050(12) 0.0040(14) -0.0025(12)
C5 0.0287(14) 0.0166(12) 0.0227(13) -0.0018(10) -0.0008(11) -0.0014(11)
C6 0.0142(11) 0.0161(11) 0.0144(10) 0.0027(9) 0.0040(9) -0.0019(10)
C7 0.0196(13) 0.0189(12) 0.0198(12) -0.0029(10) -0.0040(10) -0.0009(10)
C8 0.0215(13) 0.0206(13) 0.0219(13) 0.0054(10) -0.0043(11) -0.0027(10)
C9 0.0150(12) 0.0307(14) 0.0207(12) -0.0037(11) -0.0023(10) 0.0010(11)
C10 0.0180(12) 0.0195(12) 0.0214(11) -0.0008(10) -0.0063(9) 0.0020(11)
C11 0.0175(13) 0.0179(12) 0.0144(12) -0.0035(9) -0.0038(10) 0.0003(10)
C12 0.0179(12) 0.0160(12) 0.0321(15) 0.0019(11) -0.0039(11) -0.0019(10)
C13 0.0168(13) 0.0217(13) 0.0358(16) -0.0067(11) 0.0001(12) -0.0002(11)
C14 0.0170(13) 0.0260(14) 0.0316(15) -0.0065(11) -0.0073(11) 0.0022(11)
C15 0.0145(12) 0.0212(13) 0.0286(14) -0.0034(11) 0.0051(11) -0.0009(10)
C16 0.0194(11) 0.0164(11) 0.0181(11) -0.0026(10) 0.0006(9) -0.0005(10)
C17 0.0286(13) 0.0183(12) 0.0156(11) 0.0004(10) -0.0015(10) 0.0053(11)
C18 0.0332(14) 0.0220(14) 0.0141(10) -0.0013(10) -0.0022(10) -0.0003(11)
C19 0.0296(15) 0.0227(13) 0.0204(13) 0.0027(10) -0.0039(11) 0.0064(11)
C20 0.0326(15) 0.0165(12) 0.0200(13) -0.0008(10) -0.0045(11) 0.0040(11)
Cu1 0.01489(14) 0.01317(13) 0.01527(13) -0.00087(11) -0.00214(11) -0.00032(11)
N1 0.0204(12) 0.0195(12) 0.0241(12) -0.0038(9) 0.0013(10) 0.0030(9)
N2 0.0168(11) 0.0145(10) 0.0188(10) -0.0004(8) 0.0004(9) 0.0031(8)
N3 0.0151(9) 0.0193(11) 0.0173(9) 0.0006(8) -0.0011(8) -0.0024(8)
N4 0.0149(10) 0.0177(10) 0.0140(9) -0.0010(8) -0.0028(8) -0.0008(8)
N5 0.0163(11) 0.0153(10) 0.0230(12) 0.0003(9) -0.0024(9) -0.0001(9)
N6 0.0165(11) 0.0173(10) 0.0203(11) -0.0008(8) -0.0009(9) -0.0051(8)
N7 0.0259(11) 0.0196(12) 0.0164(9) -0.0017(8) -0.0016(8) 0.0049(9)
N8 0.0258(12) 0.0154(11) 0.0148(10) 0.0007(8) -0.0027(9) 0.0029(9)
O1 0.0349(13) 0.0181(10) 0.0574(15) 0.0005(10) 0.0124(11) 0.0075(9)
O2 0.0165(9) 0.0266(10) 0.0210(9) 0.0015(8) -0.0020(7) -0.0052(8)
O3 0.0189(10) 0.0256(10) 0.0438(12) -0.0151(9) -0.0085(9) -0.0003(8)
O4 0.0283(10) 0.0215(9) 0.0162(9) 0.0047(7) -0.0027(8) 0.0010(8)
C21 0.0133(12) 0.0208(13) 0.0229(13) -0.0060(10) -0.0017(10) 0.0022(10)
C22 0.0165(14) 0.0193(14) 0.067(2) -0.0022(14) -0.0109(14) 0.0020(11)
C23 0.0275(16) 0.0202(13) 0.0400(17) -0.0008(12) 0.0056(13) 0.0078(12)
C24 0.0252(14) 0.0191(13) 0.0271(14) -0.0013(11) -0.0044(11) 0.0017(11)
C25 0.0135(12) 0.0187(12) 0.0346(14) -0.0050(11) 0.0021(11) -0.0005(10)
C26 0.0169(11) 0.0157(13) 0.0202(11) -0.0007(9) 0.0000(9) -0.0018(9)
C27 0.0182(12) 0.0521(18) 0.0203(12) 0.0080(14) 0.0020(10) -0.0040(14)
C28 0.0377(17) 0.055(2) 0.0198(13) 0.0039(14) 0.0061(12) 0.0132(16)
C29 0.0273(15) 0.070(2) 0.0239(14) 0.0108(16) -0.0099(12) -0.0074(18)
C30 0.0226(15) 0.061(2) 0.0252(15) 0.0113(14) 0.0024(12) 0.0144(14)
C31 0.0160(13) 0.0238(14) 0.0189(13) 0.0021(10) 0.0024(10) 0.0013(10)
C32 0.0219(13) 0.0260(14) 0.0189(12) 0.0038(11) -0.0027(11) 0.0033(11)
C33 0.0229(14) 0.0245(14) 0.0328(15) 0.0095(12) 0.0038(12) 0.0035(11)
C34 0.0219(14) 0.0217(13) 0.0358(16) -0.0036(11) -0.0059(12) -0.0009(11)
C35 0.0231(14) 0.0208(13) 0.0231(13) 0.0002(10) -0.0051(11) -0.0015(10)
C36 0.0198(12) 0.0130(12) 0.0160(10) 0.0009(9) 0.0032(9) -0.0015(9)
C37 0.0194(13) 0.0144(11) 0.0221(13) -0.0018(9) -0.0019(10) 0.0001(10)
C38 0.0203(13) 0.0260(14) 0.0224(13) 0.0033(11) -0.0033(11) -0.0066(11)
C39 0.0207(13) 0.0365(16) 0.0219(12) -0.0064(12) -0.0039(11) 0.0089(12)
C40 0.0246(14) 0.0175(12) 0.0283(14) -0.0033(11) -0.0016(12) 0.0049(11)
Cu2 0.01819(15) 0.01882(15) 0.01468(13) 0.00048(11) -0.00030(11) -0.00108(12)
N9 0.0172(12) 0.0221(12) 0.0241(12) 0.0007(9) -0.0007(10) -0.0036(9)
N10 0.0183(12) 0.0123(11) 0.084(2) -0.0042(13) -0.0053(14) -0.0008(9)
N11 0.0232(11) 0.0247(12) 0.0182(10) 0.0013(9) -0.0006(8) -0.0013(9)
N12 0.0153(9) 0.0263(13) 0.0124(9) 0.0023(8) -0.0001(7) -0.0018(9)
N13 0.0227(13) 0.0252(12) 0.0206(12) -0.0006(9) 0.0008(10) 0.0013(9)
N14 0.0197(11) 0.0169(11) 0.0209(11) 0.0002(9) -0.0032(9) 0.0018(9)
N15 0.0185(10) 0.0192(11) 0.0195(9) 0.0010(8) -0.0002(8) -0.0016(9)
N16 0.0152(10) 0.0177(10) 0.0248(10) -0.0030(10) -0.0022(8) -0.0004(9)
O5 0.0269(11) 0.0140(9) 0.0441(12) -0.0046(8) -0.0072(9) 0.0008(8)
O6 0.0333(11) 0.0412(13) 0.0152(9) 0.0038(8) -0.0004(8) 0.0028(9)
O7 0.0221(10) 0.0199(10) 0.0371(11) -0.0028(8) -0.0009(9) 0.0018(8)
O8 0.0177(9) 0.0334(11) 0.0222(9) -0.0024(8) -0.0059(8) 0.0024(8)

loop_
_atom_type_symbol
_atom_type_description
_atom_type_scat_dispersion_real
_atom_type_scat_dispersion_imag
_atom_type_scat_source
C C 0.0030 0.0020 'International Tables Vol C Tables 4.2.6.8 and 6.1.1.4'
H H 0.0000 0.0000 'International Tables Vol C Tables 4.2.6.8 and 6.1.1.4'
B B 0.0010 0.0010 'International Tables Vol C Tables 4.2.6.8 and 6.1.1.4'
Cu Cu 0.3200 1.2650 'International Tables Vol C Tables 4.2.6.8 and 6.1.1.4'
F F 0.0170 0.0100 'International Tables Vol C Tables 4.2.6.8 and 6.1.1.4'
N N 0.0060 0.0030 'International Tables Vol C Tables 4.2.6.8 and 6.1.1.4'
O O 0.0110 0.0060 'International Tables Vol C Tables 4.2.6.8 and 6.1.1.4'

loop_
_geom_angle_atom_site_label_1
_geom_angle_atom_site_label_2
_geom_angle_atom_site_label_3
_geom_angle
F1 B1 F2 109.4(3)
F1 B1 F3 109.4(3)
F1 B1 F4 112.4(3)
F3 B1 F2 107.1(3)
F4 B1 F2 108.6(3)
F4 B1 F3 109.8(3)
F5 B2 F6 108.9(2)
F5 B2 F8 109.0(3)
F6 B2 F8 109.3(3)
F7 B2 F5 110.1(3)
F7 B2 F6 109.9(3)
F7 B2 F8 109.6(3)
N1 C1 N2 176.5(3)
H2A C2 H2B 108.5
C3 C2 H2A 110.1
C3 C2 H2B 110.1
N2 C2 H2A 110.1
N2 C2 H2B 110.1
N2 C2 C3 107.8(2)
C2 C3 H3A 109.5
C2 C3 H3B 109.5
H3A C3 H3B 108.1
O1 C3 C2 110.6(2)
O1 C3 H3A 109.5
O1 C3 H3B 109.5
H4A C4 H4B 108.1
C5 C4 H4A 109.5
C5 C4 H4B 109.5
O1 C4 H4A 109.5
O1 C4 H4B 109.5
O1 C4 C5 110.8(2)
C4 C5 H5A 110.3
C4 C5 H5B 110.3
H5A C5 H5B 108.5
N2 C5 C4 107.2(2)
N2 C5 H5A 110.3
N2 C5 H5B 110.3
N3 C6 N4 176.1(3)
H7A C7 H7B 108.2
C8 C7 H7A 109.7
C8 C7 H7B 109.7
N4 C7 H7A 109.7
N4 C7 H7B 109.7
N4 C7 C8 109.9(2)
C7 C8 H8A 109.2
C7 C8 H8B 109.2
H8A C8 H8B 107.9
O2 C8 C7 111.9(2)
O2 C8 H8A 109.2
O2 C8 H8B 109.2
H9A C9 H9B 108.1
C10 C9 H9A 109.5
C10 C9 H9B 109.5
O2 C9 H9A 109.5
O2 C9 H9B 109.5
O2 C9 C10 110.7(2)
C9 C10 H10A 109.7
C9 C10 H10B 109.7
H10A C10 H10B 108.2
N4 C10 C9 109.7(2)
N4 C10 H10A 109.7
N4 C10 H10B 109.7
N5 C11 N6 176.2(3)
H12A C12 H12B 108.1
C13 C12 H12A 109.6
C13 C12 H12B 109.6
N6 C12 H12A 109.6
N6 C12 H12B 109.6
N6 C12 C13 110.2(2)
C12 C13 H13A 109.5
C12 C13 H13B 109.5
H13A C13 H13B 108.1
O3 C13 C12 110.8(2)
O3 C13 H13A 109.5
O3 C13 H13B 109.5
H14A C14 H14B 108.1
C15 C14 H14A 109.6
C15 C14 H14B 109.6
O3 C14 H14A 109.6
O3 C14 H14B 109.6
O3 C14 C15 110.2(2)
C14 C15 H15A 109.8
C14 C15 H15B 109.8
H15A C15 H15B 108.2
N6 C15 C14 109.4(2)
N6 C15 H15A 109.8
N6 C15 H15B 109.8
N7 C16 N8 176.7(3)
H17A C17 H17B 108.4
C18 C17 H17A 110.1
C18 C17 H17B 110.1
N8 C17 H17A 110.1
N8 C17 H17B 110.1
N8 C17 C18 108.1(2)
C17 C18 H18A 109.5
C17 C18 H18B 109.5
H18A C18 H18B 108.1
O4 C18 C17 110.8(2)
O4 C18 H18A 109.5
O4 C18 H18B 109.5
H19A C19 H19B 108.1
C20 C19 H19A 109.5
C20 C19 H19B 109.5
O4 C19 H19A 109.5
O4 C19 H19B 109.5
O4 C19 C20 110.6(2)
C19 C20 H20A 110.1
C19 C20 H20B 110.1
H20A C20 H20B 108.4
N8 C20 C19 108.0(2)
N8 C20 H20A 110.1
N8 C20 H20B 110.1
N3 Cu1 N1 103.43(9)
N3 Cu1 N7 117.37(9)
N5 Cu1 N1 106.98(9)
N5 Cu1 N3 113.18(9)
N5 Cu1 N7 113.02(9)
N7 Cu1 N1 100.98(9)
C1 N1 Cu1 160.1(2)
C1 N2 C2 117.0(2)
C1 N2 C5 116.8(2)
C5 N2 C2 114.8(2)
C6 N3 Cu1 167.5(2)
C6 N4 C7 117.8(2)
C6 N4 C10 118.0(2)
C10 N4 C7 113.0(2)
C11 N5 Cu1 170.0(2)
C11 N6 C12 116.9(2)
C11 N6 C15 113.8(2)
C15 N6 C12 113.1(2)
C16 N7 Cu1 164.8(2)
C16 N8 C17 118.7(2)
C16 N8 C20 117.3(2)
C20 N8 C17 114.5(2)
C3 O1 C4 109.9(2)
C8 O2 C9 110.49(19)
C14 O3 C13 109.9(2)
C19 O4 C18 109.8(2)
N9 C21 N10 177.3(3)
H22A C22 H22B 108.3
C23 C22 H22A 109.8
C23 C22 H22B 109.8
N10 C22 H22A 109.8
N10 C22 H22B 109.8
N10 C22 C23 109.3(3)
C22 C23 H23A 109.6
C22 C23 H23B 109.6
H23A C23 H23B 108.1
O5 C23 C22 110.5(3)
O5 C23 H23A 109.6
O5 C23 H23B 109.6
H24A C24 H24B 108.0
C25 C24 H24A 109.3
C25 C24 H24B 109.3
O5 C24 H24A 109.3
O5 C24 H24B 109.3
O5 C24 C25 111.5(2)
C24 C25 H25A 109.6
C24 C25 H25B 109.6
H25A C25 H25B 108.1
N10 C25 C24 110.3(2)
N10 C25 H25A 109.6
N10 C25 H25B 109.6
N11 C26 N12 176.9(3)
H27A C27 H27B 108.3
C28 C27 H27A 109.9
C28 C27 H27B 109.9
N12 C27 H27A 109.9
N12 C27 H27B 109.9
N12 C27 C28 108.7(2)
C27 C28 H28A 109.3
C27 C28 H28B 109.3
H28A C28 H28B 107.9
O6 C28 C27 111.8(3)
O6 C28 H28A 109.3
O6 C28 H28B 109.3
H29A C29 H29B 108.1
C30 C29 H29A 109.5
C30 C29 H29B 109.5
O6 C29 H29A 109.5
O6 C29 H29B 109.5
O6 C29 C30 110.8(3)
C29 C30 H30A 110.3
C29 C30 H30B 110.3
H30A C30 H30B 108.6
N12 C30 C29 107.1(3)
N12 C30 H30A 110.3
N12 C30 H30B 110.3
N13 C31 N14 175.9(3)
H32A C32 H32B 108.4
C33 C32 H32A 110.1
C33 C32 H32B 110.1
N14 C32 H32A 110.1
N14 C32 H32B 110.1
N14 C32 C33 107.9(2)
C32 C33 H33A 109.4
C32 C33 H33B 109.4
H33A C33 H33B 108.0
O7 C33 C32 111.4(2)
O7 C33 H33A 109.4
O7 C33 H33B 109.4
H34A C34 H34B 108.1
C35 C34 H34A 109.6
C35 C34 H34B 109.6
O7 C34 H34A 109.6
O7 C34 H34B 109.6
O7 C34 C35 110.3(2)
C34 C35 H35A 110.1
C34 C35 H35B 110.1
H35A C35 H35B 108.4
N14 C35 C34 108.2(2)
N14 C35 H35A 110.1
N14 C35 H35B 110.1
N15 C36 N16 177.1(3)
H37A C37 H37B 108.5
C38 C37 H37A 110.2
C38 C37 H37B 110.2
N16 C37 H37A 110.2
N16 C37 H37B 110.2
N16 C37 C38 107.5(2)
C37 C38 H38A 109.4
C37 C38 H38B 109.4
H38A C38 H38B 108.0
O8 C38 C37 111.2(2)
O8 C38 H38A 109.4
O8 C38 H38B 109.4
H39A C39 H39B 108.0
C40 C39 H39A 109.5
C40 C39 H39B 109.5
O8 C39 H39A 109.5
O8 C39 H39B 109.5
O8 C39 C40 110.9(2)
C39 C40 H40A 110.2
C39 C40 H40B 110.2
H40A C40 H40B 108.5
N16 C40 C39 107.5(2)
N16 C40 H40A 110.2
N16 C40 H40B 110.2
N9 Cu2 N11 107.74(10)
N9 Cu2 N13 116.82(9)
N9 Cu2 N15 112.06(9)
N13 Cu2 N11 104.12(10)
N15 Cu2 N11 110.38(9)
N15 Cu2 N13 105.39(9)
C21 N9 Cu2 177.4(2)
C21 N10 C22 120.4(3)
C21 N10 C25 121.5(2)
C25 N10 C22 115.7(2)
C26 N11 Cu2 176.1(2)
C26 N12 C27 117.3(2)
C26 N12 C30 117.4(2)
C27 N12 C30 114.0(2)
C31 N13 Cu2 161.0(2)
C31 N14 C32 118.8(2)
C31 N14 C35 116.0(2)
C32 N14 C35 114.2(2)
C36 N15 Cu2 172.0(2)
C36 N16 C37 119.3(2)
C36 N16 C40 120.9(2)
C40 N16 C37 113.9(2)
C24 O5 C23 110.8(2)
C29 O6 C28 110.5(2)
C33 O7 C34 109.3(2)
C39 O8 C38 110.9(2)

loop_
_geom_bond_atom_site_label_1
_geom_bond_atom_site_label_2
_geom_bond_distance
B1 F1 1.349(4)
B1 F2 1.397(4)
B1 F3 1.382(4)
B1 F4 1.352(4)
B2 F5 1.393(4)
B2 F6 1.398(4)
B2 F7 1.382(4)
B2 F8 1.400(4)
C1 N1 1.150(4)
C1 N2 1.324(3)
C2 H2A 0.9700
C2 H2B 0.9700
C2 C3 1.509(4)
C2 N2 1.483(3)
C3 H3A 0.9700
C3 H3B 0.9700
C3 O1 1.419(4)
C4 H4A 0.9700
C4 H4B 0.9700
C4 C5 1.518(4)
C4 O1 1.427(4)
C5 H5A 0.9700
C5 H5B 0.9700
C5 N2 1.474(3)
C6 N3 1.148(3)
C6 N4 1.327(3)
C7 H7A 0.9700
C7 H7B 0.9700
C7 C8 1.511(4)
C7 N4 1.479(3)
C8 H8A 0.9700
C8 H8B 0.9700
C8 O2 1.422(3)
C9 H9A 0.9700
C9 H9B 0.9700
C9 C10 1.509(4)
C9 O2 1.431(3)
C10 H10A 0.9700
C10 H10B 0.9700
C10 N4 1.479(3)
C11 N5 1.153(4)
C11 N6 1.328(4)
C12 H12A 0.9700
C12 H12B 0.9700
C12 C13 1.517(4)
C12 N6 1.487(3)
C13 H13A 0.9700
C13 H13B 0.9700
C13 O3 1.426(3)
C14 H14A 0.9700
C14 H14B 0.9700
C14 C15 1.509(4)
C14 O3 1.423(3)
C15 H15A 0.9700
C15 H15B 0.9700
C15 N6 1.486(3)
C16 N7 1.152(3)
C16 N8 1.328(3)
C17 H17A 0.9700
C17 H17B 0.9700
C17 C18 1.519(3)
C17 N8 1.481(3)
C18 H18A 0.9700
C18 H18B 0.9700
C18 O4 1.430(3)
C19 H19A 0.9700
C19 H19B 0.9700
C19 C20 1.520(4)
C19 O4 1.429(3)
C20 H20A 0.9700
C20 H20B 0.9700
C20 N8 1.477(3)
Cu1 N1 2.015(2)
Cu1 N3 1.9786(19)
Cu1 N5 1.977(2)
Cu1 N7 2.005(2)
C21 N9 1.149(4)
C21 N10 1.310(4)
C22 H22A 0.9700
C22 H22B 0.9700
C22 C23 1.496(4)
C22 N10 1.471(4)
C23 H23A 0.9700
C23 H23B 0.9700
C23 O5 1.425(4)
C24 H24A 0.9700
C24 H24B 0.9700
C24 C25 1.503(4)
C24 O5 1.420(3)
C25 H25A 0.9700
C25 H25B 0.9700
C25 N10 1.464(3)
C26 N11 1.144(3)
C26 N12 1.327(3)
C27 H27A 0.9700
C27 H27B 0.9700
C27 C28 1.500(4)
C27 N12 1.470(3)
C28 H28A 0.9700
C28 H28B 0.9700
C28 O6 1.421(4)
C29 H29A 0.9700
C29 H29B 0.9700
C29 C30 1.511(4)
C29 O6 1.415(4)
C30 H30A 0.9700
C30 H30B 0.9700
C30 N12 1.474(4)
C31 N13 1.147(4)
C31 N14 1.330(4)
C32 H32A 0.9700
C32 H32B 0.9700
C32 C33 1.518(4)
C32 N14 1.474(3)
C33 H33A 0.9700
C33 H33B 0.9700
C33 O7 1.419(4)
C34 H34A 0.9700
C34 H34B 0.9700
C34 C35 1.512(4)
C34 O7 1.435(3)
C35 H35A 0.9700
C35 H35B 0.9700
C35 N14 1.476(3)
C36 N15 1.155(3)
C36 N16 1.315(3)
C37 H37A 0.9700
C37 H37B 0.9700
C37 C38 1.515(4)
C37 N16 1.476(3)
C38 H38A 0.9700
C38 H38B 0.9700
C38 O8 1.421(4)
C39 H39A 0.9700
C39 H39B 0.9700
C39 C40 1.521(4)
C39 O8 1.420(3)
C40 H40A 0.9700
C40 H40B 0.9700
C40 N16 1.476(4)
Cu2 N9 1.966(2)
Cu2 N11 2.001(2)
Cu2 N13 2.000(2)
Cu2 N15 1.989(2)

loop_
_twin_individual_id
_twin_individual_mass_fraction_refined
1 0.507(7)
2 0.493(7)
